data_7704489
loop_
_publ_author_name
'Ling, Bo-Kai'
'Zhai, Yuan-Qi'
'Han, Junbo'
'Han, Tian'
'Zheng, Yan-Zhen'

_publ_section_title
;
 A stable dysprosium(iii) complex with a terminal fluoride ligand showing
 high resolution luminescence and slow magnetic relaxation.
;
_journal_issue 21
_journal_name_full 'Dalton transactions (Cambridge, England : 2003)'
_journal_page_first 6969
_journal_page_last 6973
_journal_paper_doi 10.1039/d0dt01146k
_journal_volume 49
_journal_year 2020
_chemical_formula_moiety 'C20 H36 Dy F O8, 2(C5 H9 O2), 4(C H6 N3)'
_chemical_formula_sum 'C34 H78 Dy F N12 O12'
_chemical_formula_weight 1028.58
_space_group_crystal_system monoclinic
_space_group_IT_number 14
_space_group_name_Hall '-P 2ybc'
_space_group_name_H-M_alt 'P 1 21/c 1'
_atom_sites_solution_hydrogens geom
_audit_creation_date 2020-04-18
_audit_creation_method
;
Olex2 1.2
(compiled 2018.05.29 svn.r3508 for OlexSys, GUI svn.r5506)
;
_audit_update_record
;
2020-04-23 deposited with the CCDC.	2020-05-04 downloaded from the CCDC.
;
_cell_angle_alpha 90
_cell_angle_beta 91.02(3)
_cell_angle_gamma 90
_cell_formula_units_Z 4
_cell_length_a 17.87(7)
_cell_length_b 13.40(5)
_cell_length_c 22.78(10)
_cell_measurement_reflns_used 9858
_cell_measurement_temperature 473
_cell_measurement_theta_max 24.102
_cell_measurement_theta_min 2.304
_cell_volume 5454(4)
_computing_cell_refinement 'SAINT v8.27A (Bruker, 2012)'
_computing_data_collection 'SAINT v8.27A (Bruker, 2012)'
_computing_data_reduction 'SAINT v8.27A (Bruker, 2012)'
_computing_molecular_graphics 'Olex2 (Dolomanov et al., 2009)'
_computing_publication_material 'Olex2 (Dolomanov et al., 2009)'
_computing_structure_refinement 'ShelXL (Sheldrick, 2015)'
_diffrn_ambient_temperature 473.0
_diffrn_detector 'Bruker APEX2 area detector'
_diffrn_detector_area_resol_mean 7.9
_diffrn_detector_type 'CCD area detector'
_diffrn_measured_fraction_theta_full 0.996
_diffrn_measured_fraction_theta_max 0.970
_diffrn_measurement_device 'three-circle diffractometer'
_diffrn_measurement_device_type 'Bruker SMART APEX2 area detector'
_diffrn_measurement_method '\w and \f scans'
_diffrn_radiation_monochromator 'mirror optics'
_diffrn_radiation_probe x-ray
_diffrn_radiation_type MoK\a
_diffrn_radiation_wavelength 0.71073
_diffrn_reflns_av_R_equivalents 0.1035
_diffrn_reflns_av_unetI/netI 0.0892
_diffrn_reflns_Laue_measured_fraction_full 0.996
_diffrn_reflns_Laue_measured_fraction_max 0.970
_diffrn_reflns_limit_h_max 23
_diffrn_reflns_limit_h_min -23
_diffrn_reflns_limit_k_max 17
_diffrn_reflns_limit_k_min -17
_diffrn_reflns_limit_l_max 29
_diffrn_reflns_limit_l_min -29
_diffrn_reflns_number 57376
_diffrn_reflns_point_group_measured_fraction_full 0.996
_diffrn_reflns_point_group_measured_fraction_max 0.970
_diffrn_reflns_theta_full 25.242
_diffrn_reflns_theta_max 27.727
_diffrn_reflns_theta_min 1.764
_diffrn_source 'microfocus sealed X-ray tube'
_diffrn_source_type 'Incoatec I\ms'
_exptl_absorpt_coefficient_mu 1.432
_exptl_absorpt_correction_T_max 0.751
_exptl_absorpt_correction_T_min 0.603
_exptl_absorpt_correction_type multi-scan
_exptl_crystal_colour 'clear light colourless'
_exptl_crystal_colour_lustre clear
_exptl_crystal_colour_modifier light
_exptl_crystal_colour_primary colourless
_exptl_crystal_density_diffrn 1.253
_exptl_crystal_description block
_exptl_crystal_F_000 2148
_exptl_crystal_size_max 0.5
_exptl_crystal_size_mid 0.3
_exptl_crystal_size_min 0.2
_refine_diff_density_max 1.494
_refine_diff_density_min -3.207
_refine_diff_density_rms 0.149
_refine_ls_extinction_method none
_refine_ls_goodness_of_fit_ref 1.026
_refine_ls_hydrogen_treatment constr
_refine_ls_matrix_type full
_refine_ls_number_parameters 578
_refine_ls_number_reflns 12440
_refine_ls_number_restraints 170
_refine_ls_restrained_S_all 1.043
_refine_ls_R_factor_all 0.1584
_refine_ls_R_factor_gt 0.0774
_refine_ls_shift/su_max 0.001
_refine_ls_shift/su_mean 0.000
_refine_ls_structure_factor_coef Fsqd
_refine_ls_weighting_details 'w=1/[\s^2^(Fo^2^)+(0.1581P)^2^+7.7994P] where P=(Fo^2^+2Fc^2^)/3'
_refine_ls_weighting_scheme calc
_refine_ls_wR_factor_gt 0.2095
_refine_ls_wR_factor_ref 0.2900
_reflns_Friedel_coverage 0.000
_reflns_number_gt 6275
_reflns_number_total 12440
_reflns_threshold_expression 'I > 2\s(I)'
_cod_data_source_file d0dt01146k2.cif
_cod_data_source_block 1_473k
_cod_depositor_comments 'Adding full bibliography for 7704487--7704490.cif.'
_cod_original_cell_volume 5453(39)
_cod_database_code 7704489
_shelx_shelxl_version_number 2014/7
_shelx_space_group_comment
;
The symmetry employed for this shelxl refinement is uniquely defined
by the following loop, which should always be used as a source of
symmetry information in preference to the above space-group names.
They are only intended as comments.
;
_shelx_estimated_absorpt_t_max 0.763
_shelx_estimated_absorpt_t_min 0.535
_olex2_refinement_description
;
1. Fixed Uiso
 At 1.2 times of:
  All N(H,H) groups
 At 1.5 times of:
  All C(H,H,H) groups
2. Restrained distances
 C28-C12
 1.6 with sigma of 0.02
 C9-C18
 1.55 with sigma of 0.02
 O15-C15
 2 with sigma of 0.02
 O0AA-C29 = O15-C29
 1.25 with sigma of 0.02
3. Rigid bond restraints
 C24, O10, C13, O11, C15, C25, C29
 with sigma for 1-2 distances of 0.01 and sigma for 1-3 distances of 0.01
 C31, C14, C34, C27
 with sigma for 1-2 distances of 0.01 and sigma for 1-3 distances of 0.01
 C33, C26, C12, C28
 with sigma for 1-2 distances of 0.01 and sigma for 1-3 distances of 0.01
4. Uiso/Uaniso restraints and constraints
C15 \\sim C24 \\sim C25 \\sim C29 \\sim C13 \\sim O10 \\sim O11: within 2A with
sigma of 0.01 and sigma for terminal atoms of 0.02
C34 \\sim C27 \\sim C31 \\sim C14: within 2A with sigma of 0.01 and sigma for
terminal atoms of 0.02
C33 \\sim C12 \\sim C26 \\sim C28: within 2A with sigma of 0.01 and sigma for
terminal atoms of 0.02
C30 \\sim C9 \\sim C18 \\sim C19: within 2A with sigma of 0.01 and sigma for
terminal atoms of 0.02
C10 \\sim C20 \\sim C22 \\sim C17: within 2A with sigma of 0.01 and sigma for
terminal atoms of 0.02
O15 \\sim O0AA \\sim C29 \\sim C15 \\sim O10 \\sim C13 \\sim O11 \\sim C24
\\sim C25: within 2A with sigma of 0.01 and sigma for terminal atoms of 0.02
Uanis(C30) \\sim Ueq: with sigma of 0.01 and sigma for terminal atoms of 0.02
5. Others
 Fixed Sof: O10(0.75) O11(0.75) H13A(0.25) H13B(0.25) H13C(0.25) H29A(0.75)
 H29B(0.75) H29C(0.75) O0AA(0.25) O15(0.25)
6.a X=CH2 refined with riding coordinates:
 N1(H1A,H1B), N2(H2A,H2B), N3(H3A,H3B), N4(H4A,H4B), N5(H5A,H5B), N6(H6A,H6B),
 N7(H7A,H7B), N8(H8A,H8B), N9(H9A,H9B), N10(H10A,H10B), N11(H11A,H11B),
 N12(H12A,H12B)
6.b Idealised Me refined as rotating group:
 C13(H13A,H13B,H13C), C17(H17A,H17B,H17C), C18(H18A,H18B,H18C), C19(H19A,H19B,
 H19C), C20(H20A,H20B,H20C), C21(H21A,H21B,H21C), C22(H22A,H22B,H22C), C23(H23A,
 H23B,H23C), C24(H24A,H24B,H24C), C25(H25A,H25B,H25C), C26(H26A,H26B,H26C),
 C27(H27A,H27B,H27C), C28(H28A,H28B,H28C), C29(H29A,H29B,H29C), C30(H30A,H30B,
 H30C), C31(H31A,H31B,H31C), C32(H32A,H32B,H32C), C33(H33A,H33B,H33C), C34(H34A,
 H34B,H34C)
;
_olex2_submission_special_instructions 'No special instructions were received'

loop_
_space_group_symop_operation_xyz
'x, y, z'
'-x, y+1/2, -z+1/2'
'-x, -y, -z'
'x, -y-1/2, z-1/2'

loop_
_atom_site_label
_atom_site_type_symbol
_atom_site_fract_x
_atom_site_fract_y
_atom_site_fract_z
_atom_site_U_iso_or_equiv
_atom_site_adp_type
_atom_site_occupancy
_atom_site_site_symmetry_order
_atom_site_calc_flag
_atom_site_refinement_flags_posn
_atom_site_refinement_flags_adp
_atom_site_refinement_flags_occupancy
_atom_site_disorder_assembly
_atom_site_disorder_group
Dy1 Dy 0.34558(2) 0.92989(3) 0.34644(2) 0.0578(2) Uani 1 1 d . . . . .
F1 F 0.4485(3) 0.9976(4) 0.3122(3) 0.0788(16) Uani 1 1 d . . . . .
O1 O 0.2704(4) 0.9040(5) 0.4348(3) 0.0703(18) Uani 1 1 d . . . . .
O2 O 0.4207(4) 0.8152(5) 0.4043(3) 0.0751(19) Uani 1 1 d . . . . .
O3 O 0.2094(4) 0.8949(5) 0.3508(3) 0.0759(19) Uani 1 1 d . . . . .
O4 O 0.3291(5) 0.7474(5) 0.3529(3) 0.083(2) Uani 1 1 d . . . . .
O5 O 0.3025(4) 0.9779(6) 0.2476(3) 0.083(2) Uani 1 1 d . . . . .
O6 O 0.3908(4) 1.0550(5) 0.4211(4) 0.076(2) Uani 1 1 d . . . . .
O7 O 0.2960(4) 1.0954(5) 0.3623(4) 0.076(2) Uani 1 1 d . . . . .
O8 O 0.3735(5) 0.8427(6) 0.2479(4) 0.089(2) Uani 1 1 d . . . . .
O9 O 0.2497(5) 0.9983(7) 0.6528(4) 0.099(3) Uani 1 1 d . . . . .
N1 N 0.3298(5) 0.9315(6) 0.5516(5) 0.082(3) Uani 1 1 d . . . . .
H1A H 0.3175 0.9090 0.5174 0.098 Uiso 1 1 calc R . . . .
H1B H 0.2957 0.9499 0.5755 0.098 Uiso 1 1 calc R . . . .
N2 N 0.1496(6) 0.7702(7) 0.2588(5) 0.097(3) Uani 1 1 d . . . . .
H2A H 0.1699 0.7941 0.2903 0.116 Uiso 1 1 calc R . . . .
H2B H 0.1097 0.7972 0.2443 0.116 Uiso 1 1 calc R . . . .
N3 N 0.4197(5) 0.9717(8) 0.6197(4) 0.088(3) Uani 1 1 d . . . . .
H3A H 0.4660 0.9756 0.6303 0.106 Uiso 1 1 calc R . . . .
H3B H 0.3853 0.9900 0.6434 0.106 Uiso 1 1 calc R . . . .
O10 O -0.0382(6) 0.3891(8) 0.3022(5) 0.087(3) Uani 0.75 1 d . U P A 1
O11 O -0.0047(6) 0.2507(7) 0.3491(5) 0.085(3) Uani 0.75 1 d . U P A 1
N4 N 0.1493(6) 0.6544(8) 0.1836(5) 0.093(3) Uani 1 1 d . . . . .
H4A H 0.1097 0.6803 0.1679 0.111 Uiso 1 1 calc R . . . .
H4B H 0.1700 0.6036 0.1675 0.111 Uiso 1 1 calc R . . . .
N5 N 0.4546(6) 0.9108(7) 0.5329(5) 0.085(3) Uani 1 1 d . . . . .
H5A H 0.5006 0.9154 0.5444 0.102 Uiso 1 1 calc R . . . .
H5B H 0.4439 0.8883 0.4984 0.102 Uiso 1 1 calc R . . . .
N6 N 0.1434(6) 1.0226(7) 0.2471(5) 0.096(3) Uani 1 1 d . . . . .
H6A H 0.1213 0.9896 0.2194 0.115 Uiso 1 1 calc R . . . .
H6B H 0.1907 1.0156 0.2532 0.115 Uiso 1 1 calc R . . . .
C1 C 0.4015(6) 0.9379(7) 0.5676(5) 0.065(3) Uani 1 1 d . . . . .
C2 C 0.2107(6) 0.8875(8) 0.4076(5) 0.067(3) Uani 1 1 d . . . . .
C3 C 0.3846(7) 0.7383(7) 0.3886(5) 0.080(3) Uani 1 1 d . . . . .
N7 N 0.1377(6) 1.1395(7) 0.3213(5) 0.103(3) Uani 1 1 d . . . . .
H7A H 0.1853 1.1365 0.3274 0.124 Uiso 1 1 calc R . . . .
H7B H 0.1108 1.1788 0.3420 0.124 Uiso 1 1 calc R . . . .
C4 C 0.3391(6) 1.1165(7) 0.4061(5) 0.070(3) Uani 1 1 d . . . . .
N8 N 0.5483(6) 0.8335(7) 0.2702(5) 0.111(4) Uani 1 1 d . . . . .
H8A H 0.5863 0.8656 0.2841 0.133 Uiso 1 1 calc R . . . .
H8B H 0.5051 0.8617 0.2685 0.133 Uiso 1 1 calc R . . . .
N9 N 0.4977(7) 0.6904(8) 0.2320(5) 0.118(4) Uani 1 1 d . . . . .
H9A H 0.4539 0.7169 0.2310 0.141 Uiso 1 1 calc R . . . .
H9B H 0.5038 0.6301 0.2200 0.141 Uiso 1 1 calc R . . . .
N10 N 0.2410(7) 0.6488(8) 0.2540(5) 0.110(4) Uani 1 1 d . . . . .
H10A H 0.2627 0.6707 0.2854 0.132 Uiso 1 1 calc R . . . .
H10B H 0.2590 0.5981 0.2359 0.132 Uiso 1 1 calc R . . . .
C5 C 0.5561(8) 0.7426(9) 0.2520(5) 0.085(3) Uani 1 1 d . . . . .
C6 C 0.3365(7) 0.9075(9) 0.2207(6) 0.078(3) Uani 1 1 d . . . . .
N11 N 0.6226(7) 0.6996(9) 0.2548(6) 0.129(5) Uani 1 1 d . . . . .
H11A H 0.6605 0.7321 0.2687 0.155 Uiso 1 1 calc R . . . .
H11B H 0.6280 0.6393 0.2428 0.155 Uiso 1 1 calc R . . . .
C7 C 0.1791(7) 0.6936(8) 0.2333(6) 0.084(3) Uani 1 1 d . . . . .
N12 N 0.0327(7) 1.0928(9) 0.2693(6) 0.116(4) Uani 1 1 d . . . . .
H12A H 0.0112 1.0593 0.2415 0.140 Uiso 1 1 calc R . . . .
H12B H 0.0069 1.1326 0.2905 0.140 Uiso 1 1 calc R . . . .
C8 C 0.1056(7) 1.0828(8) 0.2793(7) 0.087(4) Uani 1 1 d . . . . .
C9 C 0.3331(9) 1.2145(10) 0.4378(7) 0.121(4) Uani 1 1 d D U . . .
C10 C 0.4021(10) 0.6350(9) 0.4130(7) 0.109(4) Uani 1 1 d . U . . .
C11 C 0.2485(8) 1.0867(11) 0.6669(6) 0.091(4) Uani 1 1 d . . . . .
C12 C 0.3349(15) 0.9022(14) 0.1537(7) 0.158(6) Uani 1 1 d D U . . .
C13 C -0.0076(9) 0.3435(11) 0.3453(7) 0.107(3) Uani 1 1 d . U . . .
H13A H -0.0347 0.2887 0.3618 0.160 Uiso 0.25 1 calc GR . P A 2
H13B H 0.0313 0.3183 0.3208 0.160 Uiso 0.25 1 calc GR . P A 2
H13C H -0.0411 0.3842 0.3223 0.160 Uiso 0.25 1 calc GR . P A 2
O12 O 0.3055(8) 1.1277(9) 0.6876(8) 0.184(6) Uani 1 1 d . . . . .
C14 C 0.1398(8) 0.8601(16) 0.4389(8) 0.134(5) Uani 1 1 d . U . . .
C15 C 0.0272(12) 0.4061(14) 0.3948(9) 0.141(4) Uani 1 1 d D U . . .
C16 C 0.1784(8) 1.1516(10) 0.6589(7) 0.102(4) Uani 1 1 d . . . . .
C17 C 0.4104(12) 0.5618(8) 0.3613(8) 0.126(5) Uani 1 1 d . U . . .
H17A H 0.3632 0.5551 0.3410 0.189 Uiso 1 1 calc GR . . . .
H17B H 0.4261 0.4979 0.3760 0.189 Uiso 1 1 calc GR . . . .
H17C H 0.4471 0.5869 0.3349 0.189 Uiso 1 1 calc GR . . . .
C18 C 0.3483(11) 1.1996(12) 0.5059(7) 0.153(6) Uani 1 1 d D U . . .
H18A H 0.3337 1.1334 0.5171 0.229 Uiso 1 1 calc GR . . . .
H18B H 0.3198 1.2475 0.5274 0.229 Uiso 1 1 calc GR . . . .
H18C H 0.4006 1.2088 0.5145 0.229 Uiso 1 1 calc GR . . . .
C19 C 0.4017(11) 1.2795(11) 0.4228(9) 0.156(6) Uani 1 1 d . U . . .
H19A H 0.4463 1.2399 0.4258 0.233 Uiso 1 1 calc GR . . . .
H19B H 0.4052 1.3344 0.4499 0.233 Uiso 1 1 calc GR . . . .
H19C H 0.3960 1.3048 0.3836 0.233 Uiso 1 1 calc GR . . . .
C20 C 0.4700(11) 0.6351(11) 0.4478(8) 0.147(6) Uani 1 1 d . U . . .
H20A H 0.5099 0.6630 0.4253 0.221 Uiso 1 1 calc GR . . . .
H20B H 0.4825 0.5680 0.4589 0.221 Uiso 1 1 calc GR . . . .
H20C H 0.4631 0.6746 0.4825 0.221 Uiso 1 1 calc GR . . . .
C21 C 0.1305(14) 1.132(2) 0.7087(13) 0.236(14) Uani 1 1 d . . . . .
H21A H 0.0974 1.0774 0.6993 0.354 Uiso 1 1 calc GR . . . .
H21B H 0.1017 1.1903 0.7172 0.354 Uiso 1 1 calc GR . . . .
H21C H 0.1609 1.1145 0.7424 0.354 Uiso 1 1 calc GR . . . .
C22 C 0.3292(13) 0.6016(13) 0.4503(9) 0.159(6) Uani 1 1 d . U . . .
H22A H 0.3226 0.6470 0.4824 0.239 Uiso 1 1 calc GR . . . .
H22B H 0.3365 0.5353 0.4652 0.239 Uiso 1 1 calc GR . . . .
H22C H 0.2855 0.6030 0.4251 0.239 Uiso 1 1 calc GR . . . .
C23 C 0.1967(13) 1.2613(13) 0.6497(12) 0.199(11) Uani 1 1 d . . . . .
H23A H 0.2446 1.2761 0.6674 0.299 Uiso 1 1 calc GR . . . .
H23B H 0.1591 1.3018 0.6676 0.299 Uiso 1 1 calc GR . . . .
H23C H 0.1980 1.2754 0.6084 0.299 Uiso 1 1 calc GR . . . .
C24 C 0.0577(12) 0.3462(15) 0.4463(8) 0.169(6) Uani 1 1 d . U . . .
H24A H 0.0629 0.2776 0.4349 0.254 Uiso 1 1 calc GR . . . .
H24B H 0.0239 0.3509 0.4785 0.254 Uiso 1 1 calc GR . . . .
H24C H 0.1057 0.3722 0.4582 0.254 Uiso 1 1 calc GR . . . .
C25 C 0.0933(13) 0.4569(17) 0.3740(10) 0.185(6) Uani 1 1 d . U . . .
H25A H 0.1284 0.4086 0.3600 0.278 Uiso 1 1 calc GR . . . .
H25B H 0.1157 0.4945 0.4055 0.278 Uiso 1 1 calc GR . . . .
H25C H 0.0793 0.5013 0.3425 0.278 Uiso 1 1 calc GR . . . .
C26 C 0.2524(17) 0.9227(16) 0.1322(10) 0.194(8) Uani 1 1 d . U . . .
H26A H 0.2194 0.8752 0.1498 0.291 Uiso 1 1 calc GR . . . .
H26B H 0.2493 0.9164 0.0902 0.291 Uiso 1 1 calc GR . . . .
H26C H 0.2381 0.9890 0.1433 0.291 Uiso 1 1 calc GR . . . .
C27 C 0.0965(11) 0.7806(18) 0.4114(9) 0.195(7) Uani 1 1 d . U . . .
H27A H 0.0809 0.8008 0.3726 0.292 Uiso 1 1 calc GR . . . .
H27B H 0.0532 0.7668 0.4344 0.292 Uiso 1 1 calc GR . . . .
H27C H 0.1267 0.7215 0.4089 0.292 Uiso 1 1 calc GR . . . .
C28 C 0.3692(16) 0.9971(16) 0.1290(9) 0.216(8) Uani 1 1 d D U . . .
H28A H 0.3794 1.0432 0.1605 0.324 Uiso 1 1 calc GR . . . .
H28B H 0.3349 1.0270 0.1013 0.324 Uiso 1 1 calc GR . . . .
H28C H 0.4150 0.9810 0.1098 0.324 Uiso 1 1 calc GR . . . .
C29 C -0.0172(14) 0.5010(15) 0.4068(9) 0.171(5) Uani 1 1 d D U . . .
H29A H -0.0520 0.4887 0.4376 0.257 Uiso 0.75 1 calc GR . P B 1
H29B H -0.0440 0.5207 0.3718 0.257 Uiso 0.75 1 calc GR . P B 1
H29C H 0.0165 0.5534 0.4186 0.257 Uiso 0.75 1 calc GR . P B 1
C30 C 0.2618(11) 1.2595(14) 0.4336(11) 0.181(7) Uani 1 1 d . U . . .
H30A H 0.2513 1.2779 0.3936 0.272 Uiso 1 1 calc GR . . . .
H30B H 0.2609 1.3180 0.4580 0.272 Uiso 1 1 calc GR . . . .
H30C H 0.2245 1.2131 0.4465 0.272 Uiso 1 1 calc GR . . . .
C31 C 0.1524(10) 0.844(2) 0.5018(8) 0.181(6) Uani 1 1 d . U . . .
H31A H 0.1931 0.7979 0.5076 0.272 Uiso 1 1 calc GR . . . .
H31B H 0.1079 0.8168 0.5187 0.272 Uiso 1 1 calc GR . . . .
H31C H 0.1645 0.9062 0.5205 0.272 Uiso 1 1 calc GR . . . .
C32 C 0.1380(13) 1.1162(19) 0.6062(12) 0.213(13) Uani 1 1 d . . . . .
H32A H 0.1659 1.1330 0.5719 0.319 Uiso 1 1 calc GR . . . .
H32B H 0.0897 1.1474 0.6038 0.319 Uiso 1 1 calc GR . . . .
H32C H 0.1319 1.0451 0.6082 0.319 Uiso 1 1 calc GR . . . .
C33 C 0.3460(17) 0.8074(16) 0.1279(9) 0.210(8) Uani 1 1 d . U . . .
H33A H 0.3966 0.7862 0.1352 0.316 Uiso 1 1 calc GR . . . .
H33B H 0.3368 0.8117 0.0863 0.316 Uiso 1 1 calc GR . . . .
H33C H 0.3122 0.7601 0.1447 0.316 Uiso 1 1 calc GR . . . .
C34 C 0.0908(13) 0.9528(19) 0.4370(12) 0.205(7) Uani 1 1 d . U . . .
H34A H 0.1065 0.9981 0.4674 0.307 Uiso 1 1 calc GR . . . .
H34B H 0.0396 0.9341 0.4427 0.307 Uiso 1 1 calc GR . . . .
H34C H 0.0952 0.9848 0.3995 0.307 Uiso 1 1 calc GR . . . .
O0AA O -0.023(3) 0.565(3) 0.4484(19) 0.168(9) Uani 0.25 1 d D U P C 2
O15 O -0.0719(17) 0.440(3) 0.422(2) 0.163(8) Uani 0.25 1 d D U P C 2

loop_
_atom_site_aniso_label
_atom_site_aniso_U_11
_atom_site_aniso_U_22
_atom_site_aniso_U_33
_atom_site_aniso_U_23
_atom_site_aniso_U_13
_atom_site_aniso_U_12
Dy1 0.0610(3) 0.0407(2) 0.0714(3) -0.00309(19) -0.0054(2) -0.00080(18)
F1 0.078(4) 0.063(3) 0.095(4) -0.002(3) -0.004(3) -0.008(3)
O1 0.065(4) 0.076(4) 0.070(4) -0.003(3) 0.005(4) -0.014(3)
O2 0.078(5) 0.058(4) 0.089(5) 0.002(4) -0.011(4) 0.005(3)
O3 0.075(5) 0.072(4) 0.081(5) -0.007(4) -0.012(4) -0.010(4)
O4 0.120(6) 0.049(3) 0.080(5) 0.002(3) -0.027(5) -0.002(4)
O5 0.079(5) 0.093(5) 0.077(5) -0.016(4) -0.004(4) 0.010(4)
O6 0.081(5) 0.050(4) 0.096(5) -0.014(3) -0.016(4) -0.003(3)
O7 0.082(5) 0.049(3) 0.095(6) -0.008(3) -0.012(4) 0.006(3)
O8 0.114(7) 0.066(4) 0.086(6) -0.011(4) -0.005(5) 0.003(4)
O9 0.096(6) 0.087(6) 0.116(7) -0.006(5) 0.024(5) 0.011(5)
N1 0.059(5) 0.107(8) 0.078(6) -0.006(5) -0.004(5) -0.001(5)
N2 0.104(8) 0.083(7) 0.103(8) -0.026(6) -0.024(6) -0.001(6)
N3 0.070(6) 0.111(7) 0.084(7) -0.008(6) -0.011(5) 0.003(5)
O10 0.089(7) 0.081(6) 0.091(7) -0.003(5) -0.024(6) 0.013(5)
O11 0.083(7) 0.076(5) 0.095(7) -0.012(5) -0.020(5) 0.023(5)
N4 0.080(7) 0.098(7) 0.099(7) -0.021(6) -0.009(5) -0.007(5)
N5 0.077(7) 0.090(6) 0.087(7) 0.008(5) -0.010(5) -0.007(5)
N6 0.084(7) 0.081(6) 0.122(9) -0.013(6) -0.019(6) 0.024(6)
C1 0.061(6) 0.054(5) 0.080(7) -0.005(5) -0.008(5) -0.004(4)
C2 0.059(6) 0.068(6) 0.073(7) -0.014(5) -0.005(5) -0.007(5)
C3 0.103(9) 0.052(5) 0.086(8) 0.006(5) -0.017(7) 0.007(6)
N7 0.089(7) 0.081(6) 0.138(10) -0.024(7) -0.032(7) 0.020(5)
C4 0.067(7) 0.052(5) 0.093(8) -0.009(5) 0.002(6) -0.010(5)
N8 0.092(7) 0.085(7) 0.156(11) -0.056(7) -0.019(7) 0.022(6)
N9 0.138(10) 0.079(7) 0.135(10) -0.025(7) -0.015(8) -0.022(7)
N10 0.116(9) 0.083(6) 0.130(10) -0.021(7) -0.039(8) -0.006(6)
C5 0.101(9) 0.072(7) 0.082(8) -0.010(6) 0.002(7) 0.018(7)
C6 0.071(7) 0.075(7) 0.087(8) -0.012(6) 0.001(6) -0.013(6)
N11 0.123(10) 0.091(7) 0.173(13) -0.047(8) 0.002(9) 0.037(7)
C7 0.091(8) 0.062(6) 0.098(9) -0.006(6) -0.017(7) -0.017(6)
N12 0.082(8) 0.127(9) 0.140(11) -0.022(8) -0.013(7) 0.013(7)
C8 0.077(8) 0.059(6) 0.123(11) -0.003(6) -0.019(7) 0.003(5)
C9 0.123(9) 0.074(7) 0.164(10) -0.058(8) -0.025(9) 0.013(7)
C10 0.157(11) 0.058(6) 0.112(9) 0.022(6) -0.027(8) 0.021(7)
C11 0.079(9) 0.101(10) 0.094(9) -0.003(7) 0.008(7) 0.001(7)
C12 0.275(18) 0.121(9) 0.077(9) -0.020(7) -0.042(10) -0.039(11)
C13 0.117(8) 0.099(6) 0.104(7) -0.020(5) -0.031(6) 0.026(6)
O12 0.126(10) 0.136(10) 0.288(18) -0.061(11) -0.076(11) 0.005(8)
C14 0.070(8) 0.212(14) 0.120(9) -0.027(10) 0.020(7) -0.043(7)
C15 0.168(9) 0.121(7) 0.133(8) -0.050(6) -0.045(7) 0.024(6)
C16 0.085(9) 0.083(8) 0.139(13) -0.023(8) 0.017(9) 0.005(7)
C17 0.189(14) 0.061(7) 0.128(11) 0.006(7) -0.014(10) 0.022(8)
C18 0.181(14) 0.126(11) 0.151(13) -0.063(11) 0.008(12) 0.014(11)
C19 0.167(13) 0.084(9) 0.216(15) -0.033(10) -0.007(12) -0.036(9)
C20 0.195(15) 0.084(8) 0.160(13) 0.022(9) -0.062(12) 0.022(10)
C21 0.21(3) 0.22(3) 0.29(3) 0.01(3) 0.15(3) 0.06(2)
C22 0.205(16) 0.118(10) 0.156(14) 0.041(10) 0.013(13) 0.010(12)
C23 0.166(19) 0.086(11) 0.35(4) 0.038(16) 0.02(2) 0.019(12)
C24 0.200(15) 0.175(12) 0.130(10) -0.053(8) -0.074(10) 0.036(11)
C25 0.193(12) 0.183(13) 0.178(14) -0.071(10) -0.035(11) -0.031(10)
C26 0.266(19) 0.203(16) 0.113(13) -0.018(12) -0.029(13) -0.013(12)
C27 0.148(13) 0.266(16) 0.172(13) -0.055(13) 0.048(11) -0.114(12)
C28 0.34(2) 0.191(13) 0.123(13) -0.001(12) 0.016(14) -0.088(15)
C29 0.207(11) 0.135(9) 0.170(10) -0.062(8) -0.042(9) 0.028(8)
C30 0.166(12) 0.141(10) 0.234(13) -0.094(10) -0.044(11) 0.051(10)
C31 0.107(11) 0.307(18) 0.130(10) 0.015(12) 0.011(10) -0.058(12)
C32 0.16(2) 0.22(2) 0.25(3) -0.06(2) -0.09(2) 0.093(19)
C33 0.36(2) 0.162(11) 0.114(12) -0.045(11) -0.005(14) 0.016(13)
C34 0.140(14) 0.242(15) 0.234(17) 0.023(14) 0.057(13) 0.008(11)
O0AA 0.205(18) 0.128(16) 0.168(17) -0.065(14) -0.052(16) -0.002(15)
O15 0.192(15) 0.134(14) 0.161(14) -0.066(13) -0.034(14) 0.004(13)

loop_
_atom_type_symbol
_atom_type_description
_atom_type_scat_dispersion_real
_atom_type_scat_dispersion_imag
_atom_type_scat_source
C C 0.0033 0.0016 'International Tables Vol C Tables 4.2.6.8 and 6.1.1.4'
H H 0.0000 0.0000 'International Tables Vol C Tables 4.2.6.8 and 6.1.1.4'
Dy Dy -0.1892 4.4098 'International Tables Vol C Tables 4.2.6.8 and 6.1.1.4'
F F 0.0171 0.0103 'International Tables Vol C Tables 4.2.6.8 and 6.1.1.4'
N N 0.0061 0.0033 'International Tables Vol C Tables 4.2.6.8 and 6.1.1.4'
O O 0.0106 0.0060 'International Tables Vol C Tables 4.2.6.8 and 6.1.1.4'

loop_
_geom_angle_atom_site_label_1
_geom_angle_atom_site_label_2
_geom_angle_atom_site_label_3
_geom_angle
_geom_angle_site_symmetry_1
_geom_angle_site_symmetry_3
_geom_angle_publ_flag
F1 Dy1 O1 144.8(2) . . ?
F1 Dy1 O2 89.7(4) . . ?
F1 Dy1 O3 156.4(3) . . ?
F1 Dy1 O4 122.0(3) . . ?
F1 Dy1 O5 79.5(3) . . ?
F1 Dy1 O6 72.8(3) . . ?
F1 Dy1 O7 89.2(3) . . ?
F1 Dy1 O8 72.8(3) . . ?
F1 Dy1 C2 165.6(3) . . ?
F1 Dy1 C3 106.9(4) . . ?
F1 Dy1 C4 81.3(3) . . ?
O1 Dy1 O3 52.5(3) . . ?
O1 Dy1 O4 75.2(3) . . ?
O1 Dy1 O6 73.4(3) . . ?
O1 Dy1 O8 139.6(3) . . ?
O1 Dy1 C2 25.7(3) . . ?
O1 Dy1 C3 74.3(3) . . ?
O1 Dy1 C4 72.9(3) . . ?
O2 Dy1 O1 76.8(4) . . ?
O2 Dy1 O3 113.2(3) . . ?
O2 Dy1 O4 53.4(3) . . ?
O2 Dy1 O5 146.1(3) . . ?
O2 Dy1 O6 83.5(4) . . ?
O2 Dy1 O7 134.7(3) . . ?
O2 Dy1 O8 94.1(4) . . ?
O2 Dy1 C2 94.2(4) . . ?
O2 Dy1 C3 26.5(3) . . ?
O2 Dy1 C4 108.9(4) . . ?
O3 Dy1 O6 113.7(3) . . ?
O3 Dy1 O8 98.9(3) . . ?
O3 Dy1 C2 26.9(3) . . ?
O3 Dy1 C3 92.9(3) . . ?
O3 Dy1 C4 95.6(3) . . ?
O4 Dy1 O3 72.1(3) . . ?
O4 Dy1 O6 131.2(3) . . ?
O4 Dy1 O8 68.2(3) . . ?
O4 Dy1 C2 70.9(3) . . ?
O4 Dy1 C3 26.9(3) . . ?
O4 Dy1 C4 146.6(3) . . ?
O5 Dy1 O1 128.3(4) . . ?
O5 Dy1 O3 78.1(3) . . ?
O5 Dy1 O4 106.2(3) . . ?
O5 Dy1 O6 122.6(3) . . ?
O5 Dy1 O8 52.0(3) . . ?
O5 Dy1 C2 104.2(4) . . ?
O5 Dy1 C3 128.5(3) . . ?
O5 Dy1 C4 101.1(4) . . ?
O6 Dy1 O8 145.5(3) . . ?
O6 Dy1 C2 93.8(4) . . ?
O6 Dy1 C3 107.6(4) . . ?
O6 Dy1 C4 26.7(3) . . ?
O7 Dy1 O1 78.5(3) . . ?
O7 Dy1 O3 78.8(3) . . ?
O7 Dy1 O4 148.9(3) . . ?
O7 Dy1 O5 77.7(3) . . ?
O7 Dy1 O6 53.2(3) . . ?
O7 Dy1 O8 128.4(3) . . ?
O7 Dy1 C2 78.2(3) . . ?
O7 Dy1 C3 150.7(4) . . ?
O7 Dy1 C4 26.6(3) . . ?
O8 Dy1 C2 120.6(3) . . ?
O8 Dy1 C3 80.5(4) . . ?
O8 Dy1 C4 145.1(3) . . ?
C3 Dy1 C2 81.9(4) . . ?
C3 Dy1 C4 130.3(4) . . ?
C4 Dy1 C2 84.3(3) . . ?
C2 O1 Dy1 95.4(7) . . ?
C3 O2 Dy1 95.0(7) . . ?
C2 O3 Dy1 93.1(6) . . ?
C3 O4 Dy1 92.3(6) . . ?
C6 O5 Dy1 95.9(8) . . ?
C4 O6 Dy1 91.5(6) . . ?
C4 O7 Dy1 95.8(6) . . ?
C6 O8 Dy1 90.4(7) . . ?
N3 C1 N1 119.6(11) . . ?
N5 C1 N1 121.9(11) . . ?
N5 C1 N3 118.5(11) . . ?
O1 C2 Dy1 59.0(6) . . ?
O1 C2 O3 118.9(10) . . ?
O1 C2 C14 121.8(12) . . ?
O3 C2 Dy1 60.0(5) . . ?
O3 C2 C14 119.3(11) . . ?
C14 C2 Dy1 177.3(10) . . ?
O2 C3 Dy1 58.5(6) . . ?
O2 C3 O4 119.3(9) . . ?
O2 C3 C10 122.5(11) . . ?
O4 C3 Dy1 60.8(5) . . ?
O4 C3 C10 118.1(11) . . ?
C10 C3 Dy1 177.2(10) . . ?
O6 C4 Dy1 61.8(5) . . ?
O6 C4 O7 119.2(9) . . ?
O6 C4 C9 119.5(11) . . ?
O7 C4 Dy1 57.6(5) . . ?
O7 C4 C9 121.2(11) . . ?
C9 C4 Dy1 178.2(9) . . ?
N8 C5 N9 121.1(13) . . ?
N8 C5 N11 119.7(13) . . ?
N11 C5 N9 119.2(12) . . ?
O5 C6 Dy1 57.8(6) . . ?
O5 C6 C12 120.7(14) . . ?
O8 C6 Dy1 63.9(7) . . ?
O8 C6 O5 121.7(12) . . ?
O8 C6 C12 117.6(13) . . ?
C12 C6 Dy1 176.0(10) . . ?
N2 C7 N4 121.8(12) . . ?
N2 C7 N10 122.5(12) . . ?
N10 C7 N4 115.7(12) . . ?
N6 C8 N7 122.5(12) . . ?
N6 C8 N12 119.2(13) . . ?
N12 C8 N7 118.3(13) . . ?
C4 C9 C18 110.3(12) . . ?
C4 C9 C19 108.8(13) . . ?
C19 C9 C18 99.4(13) . . ?
C30 C9 C4 114.4(13) . . ?
C30 C9 C18 105.0(16) . . ?
C30 C9 C19 117.6(16) . . ?
C3 C10 C17 108.8(12) . . ?
C3 C10 C22 106.1(13) . . ?
C17 C10 C22 108.2(14) . . ?
C20 C10 C3 111.4(12) . . ?
C20 C10 C17 109.3(15) . . ?
C20 C10 C22 112.8(15) . . ?
O9 C11 O12 120.6(14) . . ?
O9 C11 C16 122.2(13) . . ?
O12 C11 C16 117.2(14) . . ?
C6 C12 C26 107.7(19) . . ?
C28 C12 C6 109.2(13) . . ?
C28 C12 C26 97.0(18) . . ?
C33 C12 C6 117.1(16) . . ?
C33 C12 C26 99.5(17) . . ?
C33 C12 C28 122(2) . . ?
O10 C13 C15 118.0(14) . . ?
O11 C13 O10 123.3(13) . . ?
O11 C13 C15 118.7(14) . . ?
C2 C14 C34 106.0(16) . . ?
C27 C14 C2 114.8(14) . . ?
C27 C14 C31 112.6(19) . . ?
C27 C14 C34 106.5(17) . . ?
C31 C14 C2 112.5(13) . . ?
C31 C14 C34 103.2(19) . . ?
C24 C15 C13 114.6(15) . . ?
C24 C15 C29 118.9(16) . . ?
C25 C15 C13 109.8(18) . . ?
C25 C15 C24 102.6(18) . . ?
C25 C15 C29 95.5(19) . . ?
C29 C15 C13 112.6(15) . . ?
C21 C16 C11 107.2(16) . . ?
C21 C16 C23 114.4(17) . . ?
C21 C16 C32 107(2) . . ?
C23 C16 C11 112.7(14) . . ?
C32 C16 C11 107.6(13) . . ?
C32 C16 C23 107.6(19) . . ?
O0AA C29 C15 138(3) . . ?
O0AA C29 O15 98(4) . . ?
O15 C29 C15 85.7(15) . . ?

loop_
_geom_bond_atom_site_label_1
_geom_bond_atom_site_label_2
_geom_bond_distance
_geom_bond_site_symmetry_2
_geom_bond_publ_flag
Dy1 F1 2.205(9) . ?
Dy1 O1 2.463(10) . ?
Dy1 O2 2.416(9) . ?
Dy1 O3 2.483(12) . ?
Dy1 O4 2.467(12) . ?
Dy1 O5 2.451(12) . ?
Dy1 O6 2.512(9) . ?
Dy1 O7 2.418(10) . ?
Dy1 O8 2.587(12) . ?
O1 C2 1.244(12) . ?
O2 C3 1.264(13) . ?
O3 C2 1.296(14) . ?
O4 C3 1.277(13) . ?
O5 C6 1.283(14) . ?
O6 C4 1.279(13) . ?
O7 C4 1.281(13) . ?
O8 C6 1.249(14) . ?
O9 C11 1.227(15) . ?
N1 C1 1.328(15) . ?
N2 C7 1.297(15) . ?
N3 C1 1.306(15) . ?
O10 C13 1.272(16) . ?
O11 C13 1.247(17) . ?
N4 C7 1.348(15) . ?
N5 C1 1.298(15) . ?
N6 C8 1.290(16) . ?
C2 C14 1.511(18) . ?
C3 C10 1.522(15) . ?
N7 C8 1.341(15) . ?
C4 C9 1.503(16) . ?
N8 C5 1.295(14) . ?
N9 C5 1.329(16) . ?
N10 C7 1.337(15) . ?
C5 N11 1.321(16) . ?
C6 C12 1.53(2) . ?
N12 C8 1.325(17) . ?
C9 C18 1.582(17) . ?
C9 C19 1.55(2) . ?
C9 C30 1.41(2) . ?
C10 C17 1.54(2) . ?
C10 C20 1.44(2) . ?
C10 C22 1.63(3) . ?
C11 O12 1.242(17) . ?
C11 C16 1.533(19) . ?
C12 C26 1.57(3) . ?
C12 C28 1.524(17) . ?
C12 C33 1.41(2) . ?
C13 C15 1.53(2) . ?
C14 C27 1.45(2) . ?
C14 C31 1.46(2) . ?
C14 C34 1.52(3) . ?
C15 C24 1.51(3) . ?
C15 C25 1.45(3) . ?
C15 C29 1.53(2) . ?
C16 C21 1.46(2) . ?
C16 C23 1.52(2) . ?
C16 C32 1.47(3) . ?
C29 O0AA 1.287(19) . ?
C29 O15 1.322(19) . ?

loop_
_smtbx_masks_void_nr
_smtbx_masks_void_average_x
_smtbx_masks_void_average_y
_smtbx_masks_void_average_z
_smtbx_masks_void_volume
_smtbx_masks_void_count_electrons
_smtbx_masks_void_content
1 -0.042 0.083 0.417 7.2 0.0 ?
2 0.031 0.194 0.158 7.2 0.0 ?
3 0.031 0.306 0.658 7.2 0.0 ?
4 -0.042 0.417 0.917 7.2 0.0 ?
5 0.042 0.583 0.083 7.2 0.0 ?
6 -0.031 0.694 0.342 7.2 0.0 ?
7 -0.031 0.806 0.842 7.2 0.0 ?
8 0.042 0.917 0.583 7.2 0.0 ?
9 0.194 0.497 0.514 33.6 0.1 ?
10 0.194 0.003 0.014 33.6 0.1 ?
11 0.277 0.081 0.824 28.4 0.4 ?
12 0.277 0.419 0.324 28.4 0.2 ?
13 0.386 0.234 0.125 9.8 0.2 ?
14 0.386 0.266 0.625 9.8 0.2 ?
15 0.614 0.734 0.375 9.8 0.3 ?
16 0.614 0.766 0.875 9.8 0.3 ?
17 0.723 0.581 0.676 28.4 0.0 ?
18 0.723 0.919 0.176 28.4 0.0 ?
19 0.806 0.503 0.486 33.6 0.0 ?
20 0.806 0.997 0.986 33.6 0.0 ?
